data_4023076
loop_
_publ_author_name
'Gareth W. Bates'
Triyanti
'Mark E. Light'
'Markus Albrecht'
'Philip A. Gale'

_publ_section_title
;
 2,7-Functionalized Indoles as Receptors for Anions
;
_journal_name_full 'Journal of Organic Chemistry'
_journal_page_first 8921
_journal_page_last 8927
_journal_paper_doi 10.1021/jo701702p
_journal_volume 72
_journal_year 2007
_chemical_compound_source 'Gareth Bates'
_chemical_formula_sum 'C92 H146 Cl3 N11 O5'
_chemical_formula_weight 1592.55
_chemical_name_systematic
;
 ?
;
_space_group_IT_number 14
_symmetry_cell_setting monoclinic
_symmetry_space_group_name_Hall '-P 2yn'
_symmetry_space_group_name_H-M 'P 1 21/n 1'
_atom_sites_solution_hydrogens geom
_atom_sites_solution_primary direct
_atom_sites_solution_secondary difmap
_audit_creation_method SHELXL-97
_cell_angle_alpha 90.00
_cell_angle_beta 92.152(2)
_cell_angle_gamma 90.00
_cell_formula_units_Z 4
_cell_length_a 8.2521(2)
_cell_length_b 26.0932(10)
_cell_length_c 42.7518(15)
_cell_measurement_reflns_used 28246
_cell_measurement_temperature 120(2)
_cell_measurement_theta_max 26.37
_cell_measurement_theta_min 2.91
_cell_volume 9199.0(5)
_computing_cell_refinement 'DENZO (Otwinowski & Minor, 1997) & COLLECT (Hooft, R.W.W., 1998)'
_computing_data_collection 'COLLECT (Hooft, R.W.W., 1998)'
_computing_data_reduction 'DENZO (Otwinowski & Minor, 1997) & COLLECT (Hooft, R.W.W., 1998)'
_computing_molecular_graphics 'CAMERON (Watkin, et al., 1993)'
_computing_publication_material 'WINGX (Farrugia, 1998)'
_computing_structure_refinement 'SHELXL-97 (Sheldrick, 1997)'
_computing_structure_solution 'SHELXS-97 (Sheldrick, 1997)'
_diffrn_ambient_temperature 120(2)
_diffrn_detector_area_resol_mean 9.091
_diffrn_measured_fraction_theta_full 0.960
_diffrn_measured_fraction_theta_max 0.960
_diffrn_measurement_device_type 'Bruker-Nonius CCD camera on \k-goniostat'
_diffrn_measurement_method '\f & \w scans to fill the asymmetric unit'
_diffrn_radiation_monochromator graphite
_diffrn_radiation_source 'Bruker Nonius FR591 Rotating Anode'
_diffrn_radiation_type MoK\a
_diffrn_radiation_wavelength 0.71073
_diffrn_reflns_av_R_equivalents 0.1138
_diffrn_reflns_av_sigmaI/netI 0.1851
_diffrn_reflns_limit_h_max 9
_diffrn_reflns_limit_h_min -9
_diffrn_reflns_limit_k_max 31
_diffrn_reflns_limit_k_min -31
_diffrn_reflns_limit_l_max 50
_diffrn_reflns_limit_l_min -48
_diffrn_reflns_number 44552
_diffrn_reflns_theta_full 25.03
_diffrn_reflns_theta_max 25.03
_diffrn_reflns_theta_min 2.91
_diffrn_standards_number 0
_exptl_absorpt_coefficient_mu 0.155
_exptl_absorpt_correction_T_max 0.9892
_exptl_absorpt_correction_T_min 0.9097
_exptl_absorpt_correction_type multi-scan
_exptl_absorpt_process_details
;
SADABS V2.10 (Sheldrick, G.M., 2003)
;
_exptl_crystal_colour Colourless
_exptl_crystal_density_diffrn 1.150
_exptl_crystal_density_method 'not measured'
_exptl_crystal_description Rod
_exptl_crystal_F_000 3464
_exptl_crystal_size_max 0.55
_exptl_crystal_size_mid 0.1
_exptl_crystal_size_min 0.07
_refine_diff_density_max 0.475
_refine_diff_density_min -0.401
_refine_diff_density_rms 0.091
_refine_ls_extinction_coef 0.0033(4)
_refine_ls_extinction_expression Fc^*^=kFc[1+0.001xFc^2^\l^3^/sin(2\q)]^-1/4^
_refine_ls_extinction_method SHELXL
_refine_ls_goodness_of_fit_ref 0.959
_refine_ls_hydrogen_treatment mixed
_refine_ls_matrix_type full
_refine_ls_number_parameters 1019
_refine_ls_number_reflns 15599
_refine_ls_number_restraints 2
_refine_ls_restrained_S_all 0.959
_refine_ls_R_factor_all 0.1833
_refine_ls_R_factor_gt 0.0836
_refine_ls_shift/su_max 0.001
_refine_ls_shift/su_mean 0.000
_refine_ls_structure_factor_coef Fsqd
_refine_ls_weighting_details 'calc w=1/[\s^2^(Fo^2^)+(0.1145P)^2^+0.0000P] where P=(Fo^2^+2Fc^2^)/3'
_refine_ls_weighting_scheme calc
_refine_ls_wR_factor_gt 0.1909
_refine_ls_wR_factor_ref 0.2441
_reflns_number_gt 7630
_reflns_number_total 15599
_reflns_threshold_expression >2sigma(I)
_cod_data_source_file jo701702p-File004_1.cif
_cod_data_source_block 2007sot0727
_cod_depositor_comments
;
The following automatic conversions were performed:
'_symmetry_cell_setting' value 'Monoclinic' changed to 'monoclinic'
according to '/home/saulius/struct/CIF-dictionaries/cif_core.dic'
dictionary named 'cif_core.dic' version 2.4.1 from 2010-06-29.

Automatic conversion script
Id: cif_fix_enum 1527 2010-12-29 10:47:43Z saulius 
;
_cod_original_sg_symbol_H-M 'P 21/n'
_cod_database_code 4023076

loop_
_symmetry_equiv_pos_as_xyz
'x, y, z'
'-x+1/2, y+1/2, -z+1/2'
'-x, -y, -z'
'x-1/2, -y-1/2, z-1/2'

loop_
_atom_site_label
_atom_site_type_symbol
_atom_site_fract_x
_atom_site_fract_y
_atom_site_fract_z
_atom_site_U_iso_or_equiv
_atom_site_adp_type
_atom_site_occupancy
_atom_site_symmetry_multiplicity
_atom_site_calc_flag
_atom_site_refinement_flags
O1 O -0.0069(4) 0.12355(12) 0.11341(7) 0.0364(8) Uani 1 1 d .
O2 O 0.4196(4) 0.35268(12) 0.03719(8) 0.0421(9) Uani 1 1 d .
N1 N 0.0478(4) 0.19679(14) 0.14190(9) 0.0339(10) Uani 1 1 d .
H901 H 0.0844 0.2283 0.1401 0.041 Uiso 1 1 calc R
N2 N 0.1181(4) 0.19237(14) 0.09092(9) 0.0327(10) Uani 1 1 d .
H902 H 0.1444 0.2246 0.0944 0.039 Uiso 1 1 calc R
N3 N 0.2846(4) 0.25499(14) 0.04394(9) 0.0313(10) Uani 1 1 d .
H903 H 0.2709 0.2742 0.0605 0.038 Uiso 1 1 calc R
N4 N 0.4887(4) 0.33514(14) -0.01314(9) 0.0331(10) Uani 1 1 d .
H904 H 0.4945 0.3101 -0.0268 0.040 Uiso 1 1 calc R
C1 C -0.0737(5) 0.13550(18) 0.17845(11) 0.0355(12) Uani 1 1 d .
H1 H -0.0911 0.1107 0.1624 0.043 Uiso 1 1 calc R
C2 C -0.1182(6) 0.1251(2) 0.20894(12) 0.0409(13) Uani 1 1 d .
H2 H -0.1650 0.0928 0.2135 0.049 Uiso 1 1 calc R
C3 C -0.0959(6) 0.1602(2) 0.23239(12) 0.0444(14) Uani 1 1 d .
H3 H -0.1274 0.1526 0.2530 0.053 Uiso 1 1 calc R
C4 C -0.0267(6) 0.2074(2) 0.22570(12) 0.0447(14) Uani 1 1 d .
H4 H -0.0106 0.2321 0.2419 0.054 Uiso 1 1 calc R
C5 C 0.0184(5) 0.21855(19) 0.19592(11) 0.0370(13) Uani 1 1 d .
H5 H 0.0651 0.2510 0.1916 0.044 Uiso 1 1 calc R
C6 C -0.0035(5) 0.18266(18) 0.17180(11) 0.0327(12) Uani 1 1 d .
C7 C 0.0477(5) 0.16706(19) 0.11499(11) 0.0310(12) Uani 1 1 d .
C8 C 0.1530(5) 0.17285(17) 0.06137(11) 0.0293(11) Uani 1 1 d .
C9 C 0.1149(5) 0.12383(17) 0.05097(12) 0.0354(12) Uani 1 1 d .
H9 H 0.0564 0.1014 0.0639 0.042 Uiso 1 1 calc R
C10 C 0.1625(6) 0.10689(18) 0.02117(11) 0.0366(12) Uani 1 1 d .
H10 H 0.1369 0.0728 0.0149 0.044 Uiso 1 1 calc R
C11 C 0.2435(6) 0.13746(18) 0.00114(11) 0.0370(12) Uani 1 1 d .
H11 H 0.2746 0.1253 -0.0187 0.044 Uiso 1 1 calc R
C12 C 0.2791(5) 0.18756(18) 0.01105(11) 0.0311(12) Uani 1 1 d .
C13 C 0.2342(5) 0.20472(17) 0.04040(11) 0.0284(11) Uani 1 1 d .
C14 C 0.3591(5) 0.22966(18) -0.00349(11) 0.0351(12) Uani 1 1 d .
H14 H 0.4033 0.2296 -0.0237 0.042 Uiso 1 1 calc R
C15 C 0.3601(5) 0.27002(17) 0.01710(10) 0.0287(11) Uani 1 1 d .
C16 C 0.4261(5) 0.32270(18) 0.01480(12) 0.0325(12) Uani 1 1 d .
C17 C 0.5458(5) 0.38353(18) -0.02298(12) 0.0340(12) Uani 1 1 d .
C18 C 0.5464(5) 0.39274(18) -0.05498(12) 0.0356(12) Uani 1 1 d .
H18 H 0.5073 0.3672 -0.0692 0.043 Uiso 1 1 calc R
C19 C 0.6039(6) 0.43906(19) -0.06636(13) 0.0443(14) Uani 1 1 d .
H19 H 0.6027 0.4452 -0.0883 0.053 Uiso 1 1 calc R
C20 C 0.6622(6) 0.4758(2) -0.04587(15) 0.0506(15) Uani 1 1 d .
H20 H 0.7036 0.5072 -0.0535 0.061 Uiso 1 1 calc R
C21 C 0.6601(7) 0.4670(2) -0.01426(15) 0.0578(17) Uani 1 1 d .
H21 H 0.6987 0.4928 -0.0002 0.069 Uiso 1 1 calc R
C22 C 0.6026(6) 0.42077(19) -0.00224(13) 0.0473(14) Uani 1 1 d .
H22 H 0.6024 0.4151 0.0197 0.057 Uiso 1 1 calc R
O3 O -0.5303(4) 0.36135(13) 0.22614(8) 0.0505(10) Uani 1 1 d .
O4 O -0.1331(4) 0.42967(13) 0.38387(8) 0.0428(9) Uani 1 1 d .
N5 N -0.4785(5) 0.44503(16) 0.24092(10) 0.0445(11) Uani 1 1 d .
H905 H -0.4424 0.4635 0.2569 0.053 Uiso 1 1 calc R
N6 N -0.4045(5) 0.38057(15) 0.27385(9) 0.0395(11) Uani 1 1 d .
H906 H -0.3789 0.4066 0.2862 0.047 Uiso 1 1 calc R
N7 N -0.2439(4) 0.36822(15) 0.33591(9) 0.0383(10) Uani 1 1 d .
H907 H -0.2616 0.4011 0.3327 0.046 Uiso 1 1 calc R
N8 N -0.0267(4) 0.36182(14) 0.41196(9) 0.0378(10) Uani 1 1 d .
H908 H -0.0184 0.3282 0.4118 0.045 Uiso 1 1 calc R
C38 C -0.1080(5) 0.3835(2) 0.38685(12) 0.0360(12) Uani 1 1 d .
C23 C -0.5097(6) 0.5259(2) 0.21563(13) 0.0488(14) Uani 1 1 d .
H23 H -0.4587 0.5409 0.2337 0.059 Uiso 1 1 calc R
C24 C -0.5620(7) 0.5569(2) 0.19084(14) 0.0582(16) Uani 1 1 d .
H24 H -0.5480 0.5930 0.1921 0.070 Uiso 1 1 calc R
C25 C -0.6349(7) 0.5350(2) 0.16420(15) 0.0610(17) Uani 1 1 d .
H25 H -0.6700 0.5560 0.1471 0.073 Uiso 1 1 calc R
C26 C -0.6555(6) 0.4833(2) 0.16293(13) 0.0569(16) Uani 1 1 d .
H26 H -0.7054 0.4686 0.1447 0.068 Uiso 1 1 calc R
C27 C -0.6054(6) 0.4510(2) 0.18769(12) 0.0480(15) Uani 1 1 d .
H27 H -0.6217 0.4150 0.1864 0.058 Uiso 1 1 calc R
C28 C -0.5318(6) 0.4728(2) 0.21413(12) 0.0430(13) Uani 1 1 d .
C29 C -0.4759(6) 0.3925(2) 0.24523(12) 0.0411(13) Uani 1 1 d .
C30 C -0.3679(6) 0.33161(19) 0.28568(11) 0.0363(12) Uani 1 1 d .
C31 C -0.4014(6) 0.28559(19) 0.27122(12) 0.0446(14) Uani 1 1 d .
H31 H -0.4581 0.2853 0.2515 0.054 Uiso 1 1 calc R
C32 C -0.3535(6) 0.2390(2) 0.28517(12) 0.0486(14) Uani 1 1 d .
H32 H -0.3786 0.2080 0.2745 0.058 Uiso 1 1 calc R
C33 C -0.2720(6) 0.23669(19) 0.31359(12) 0.0426(13) Uani 1 1 d .
H33 H -0.2383 0.2048 0.3223 0.051 Uiso 1 1 calc R
C34 C -0.2396(6) 0.28281(19) 0.32952(11) 0.0367(12) Uani 1 1 d .
C35 C -0.2887(5) 0.32951(18) 0.31588(11) 0.0337(12) Uani 1 1 d .
C36 C -0.1624(5) 0.29500(18) 0.35902(11) 0.0367(12) Uani 1 1 d .
H36 H -0.1171 0.2713 0.3738 0.044 Uiso 1 1 calc R
C37 C -0.1659(5) 0.34713(19) 0.36215(11) 0.0357(12) Uani 1 1 d .
C39 C 0.0462(6) 0.38750(18) 0.43832(12) 0.0372(13) Uani 1 1 d .
C40 C 0.0254(6) 0.4390(2) 0.44424(12) 0.0439(14) Uani 1 1 d .
H40 H -0.0386 0.4594 0.4301 0.053 Uiso 1 1 calc R
C41 C 0.0970(6) 0.4610(2) 0.47053(13) 0.0494(15) Uani 1 1 d .
H41 H 0.0837 0.4966 0.4741 0.059 Uiso 1 1 calc R
C42 C 0.1876(7) 0.4322(2) 0.49171(13) 0.0530(15) Uani 1 1 d .
H42 H 0.2356 0.4477 0.5099 0.064 Uiso 1 1 calc R
C43 C 0.2075(6) 0.3806(2) 0.48608(12) 0.0472(14) Uani 1 1 d .
H43 H 0.2695 0.3602 0.5006 0.057 Uiso 1 1 calc R
C44 C 0.1379(6) 0.3580(2) 0.45943(12) 0.0432(13) Uani 1 1 d .
H44 H 0.1530 0.3225 0.4556 0.052 Uiso 1 1 calc R
N9 N 0.2100(4) 0.50801(14) 0.34378(10) 0.0382(10) Uani 1 1 d .
C45 C 0.2409(6) 0.5347(2) 0.31303(12) 0.0444(14) Uani 1 1 d .
H45A H 0.3248 0.5153 0.3021 0.053 Uiso 1 1 calc R
H45B H 0.2857 0.5692 0.3177 0.053 Uiso 1 1 calc R
C46 C 0.0920(6) 0.5409(2) 0.29059(12) 0.0487(14) Uani 1 1 d .
H46A H 0.0379 0.5073 0.2875 0.058 Uiso 1 1 calc R
H46B H 0.0136 0.5647 0.2998 0.058 Uiso 1 1 calc R
C47 C 0.1433(6) 0.5613(2) 0.25946(12) 0.0502(15) Uani 1 1 d .
H47A H 0.2070 0.5348 0.2488 0.060 Uiso 1 1 calc R
H47B H 0.2143 0.5915 0.2631 0.060 Uiso 1 1 calc R
C48 C -0.0006(7) 0.5766(2) 0.23834(13) 0.0623(17) Uani 1 1 d .
H48A H -0.0749 0.5475 0.2358 0.094 Uiso 1 1 calc R
H48B H 0.0375 0.5868 0.2178 0.094 Uiso 1 1 calc R
H48C H -0.0574 0.6054 0.2477 0.094 Uiso 1 1 calc R
C49 C 0.0713(6) 0.53279(18) 0.36064(12) 0.0384(13) Uani 1 1 d .
H49A H -0.0282 0.5302 0.3471 0.046 Uiso 1 1 calc R
H49B H 0.0526 0.5129 0.3799 0.046 Uiso 1 1 calc R
C50 C 0.0964(5) 0.58860(18) 0.36962(12) 0.0404(13) Uani 1 1 d .
H50A H 0.1159 0.6090 0.3506 0.049 Uiso 1 1 calc R
H50B H 0.1932 0.5917 0.3839 0.049 Uiso 1 1 calc R
C51 C -0.0509(6) 0.60965(19) 0.38566(12) 0.0419(13) Uani 1 1 d .
H51A H -0.1484 0.6032 0.3720 0.050 Uiso 1 1 calc R
H51B H -0.0386 0.6472 0.3878 0.050 Uiso 1 1 calc R
C52 C -0.0788(6) 0.5870(2) 0.41786(13) 0.0515(15) Uani 1 1 d .
H52A H -0.0953 0.5499 0.4159 0.077 Uiso 1 1 calc R
H52B H -0.1750 0.6027 0.4266 0.077 Uiso 1 1 calc R
H52C H 0.0160 0.5937 0.4317 0.077 Uiso 1 1 calc R
C53 C 0.3686(6) 0.51180(19) 0.36315(12) 0.0425(13) Uani 1 1 d .
H53A H 0.4537 0.4937 0.3518 0.051 Uiso 1 1 calc R
H53B H 0.4002 0.5484 0.3645 0.051 Uiso 1 1 calc R
C54 C 0.3671(6) 0.49051(19) 0.39608(13) 0.0438(14) Uani 1 1 d .
H54A H 0.3272 0.4547 0.3955 0.053 Uiso 1 1 calc R
H54B H 0.2934 0.5111 0.4088 0.053 Uiso 1 1 calc R
C55 C 0.5396(6) 0.4922(2) 0.41078(14) 0.0506(15) Uani 1 1 d .
H55A H 0.6114 0.4707 0.3982 0.061 Uiso 1 1 calc R
H55B H 0.5803 0.5279 0.4101 0.061 Uiso 1 1 calc R
C56 C 0.5479(6) 0.4734(2) 0.44450(13) 0.0535(15) Uani 1 1 d .
H56A H 0.4807 0.4955 0.4573 0.080 Uiso 1 1 calc R
H56B H 0.6605 0.4746 0.4526 0.080 Uiso 1 1 calc R
H56C H 0.5078 0.4381 0.4453 0.080 Uiso 1 1 calc R
C57 C 0.1636(6) 0.45203(18) 0.33874(14) 0.0489(15) Uani 1 1 d .
H57A H 0.0656 0.4507 0.3247 0.059 Uiso 1 1 calc R
H57B H 0.1342 0.4374 0.3591 0.059 Uiso 1 1 calc R
C58 C 0.2943(7) 0.4175(2) 0.32482(16) 0.0666(18) Uani 1 1 d .
H58A H 0.3939 0.4184 0.3385 0.080 Uiso 1 1 calc R
H58B H 0.3219 0.4305 0.3039 0.080 Uiso 1 1 calc R
C59 C 0.2311(6) 0.3615(2) 0.32188(15) 0.0601(17) Uani 1 1 d .
H59A H 0.3236 0.3376 0.3204 0.072 Uiso 1 1 calc R
H59B H 0.1706 0.3523 0.3406 0.072 Uiso 1 1 calc R
C60 C 0.1220(8) 0.3572(2) 0.29314(15) 0.0742(19) Uani 1 1 d .
H60A H 0.0370 0.3834 0.2938 0.111 Uiso 1 1 calc R
H60B H 0.0722 0.3231 0.2924 0.111 Uiso 1 1 calc R
H60C H 0.1856 0.3623 0.2745 0.111 Uiso 1 1 calc R
N10 N 0.5020(4) 0.17372(15) 0.40538(9) 0.0375(10) Uani 1 1 d .
C61 C 0.3411(5) 0.17741(19) 0.38676(11) 0.0383(13) Uani 1 1 d .
H61A H 0.2902 0.1430 0.3863 0.046 Uiso 1 1 calc R
H61B H 0.2686 0.2006 0.3981 0.046 Uiso 1 1 calc R
C62 C 0.3498(6) 0.1964(2) 0.35340(12) 0.0486(15) Uani 1 1 d .
H62A H 0.4172 0.1727 0.3413 0.058 Uiso 1 1 calc R
H62B H 0.4011 0.2307 0.3533 0.058 Uiso 1 1 calc R
C63 C 0.1805(6) 0.1995(2) 0.33834(13) 0.0576(17) Uani 1 1 d .
H63A H 0.1228 0.1669 0.3421 0.069 Uiso 1 1 calc R
H63B H 0.1198 0.2273 0.3484 0.069 Uiso 1 1 calc R
C64 C 0.1822(7) 0.2093(2) 0.30376(13) 0.0621(18) Uani 1 1 d .
H64A H 0.2484 0.2396 0.2998 0.093 Uiso 1 1 calc R
H64B H 0.0711 0.2151 0.2956 0.093 Uiso 1 1 calc R
H64C H 0.2282 0.1795 0.2933 0.093 Uiso 1 1 calc R
C65 C 0.5712(6) 0.22756(18) 0.41159(12) 0.0408(13) Uani 1 1 d .
H65A H 0.6844 0.2239 0.4198 0.049 Uiso 1 1 calc R
H65B H 0.5744 0.2459 0.3914 0.049 Uiso 1 1 calc R
C66 C 0.4800(6) 0.26045(19) 0.43420(13) 0.0455(14) Uani 1 1 d .
H66A H 0.5052 0.2493 0.4560 0.055 Uiso 1 1 calc R
H66B H 0.3617 0.2570 0.4300 0.055 Uiso 1 1 calc R
C67 C 0.5312(6) 0.3159(2) 0.42995(13) 0.0507(15) Uani 1 1 d .
H67A H 0.6510 0.3174 0.4298 0.061 Uiso 1 1 calc R
H67B H 0.4968 0.3360 0.4482 0.061 Uiso 1 1 calc R
C68 C 0.4616(6) 0.3412(2) 0.40007(14) 0.0571(16) Uani 1 1 d .
H68A H 0.4923 0.3211 0.3818 0.086 Uiso 1 1 calc R
H68B H 0.5047 0.3760 0.3984 0.086 Uiso 1 1 calc R
H68C H 0.3431 0.3426 0.4008 0.086 Uiso 1 1 calc R
C69 C 0.4696(6) 0.14616(18) 0.43563(12) 0.0400(13) Uani 1 1 d .
H69A H 0.4159 0.1131 0.4305 0.048 Uiso 1 1 calc R
H69B H 0.3928 0.1670 0.4476 0.048 Uiso 1 1 calc R
C70 C 0.6191(6) 0.1355(2) 0.45659(12) 0.0481(14) Uani 1 1 d .
H70A H 0.6752 0.1682 0.4616 0.058 Uiso 1 1 calc R
H70B H 0.6948 0.1134 0.4453 0.058 Uiso 1 1 calc R
C71 C 0.5743(6) 0.1090(2) 0.48715(12) 0.0509(15) Uani 1 1 d .
H71A H 0.5038 0.0792 0.4822 0.061 Uiso 1 1 calc R
H71B H 0.6742 0.0962 0.4981 0.061 Uiso 1 1 calc R
C72 C 0.4879(7) 0.1449(2) 0.50848(13) 0.0605(17) Uani 1 1 d .
H72A H 0.5535 0.1758 0.5120 0.091 Uiso 1 1 calc R
H72B H 0.4713 0.1278 0.5285 0.091 Uiso 1 1 calc R
H72C H 0.3826 0.1543 0.4988 0.091 Uiso 1 1 calc R
C73 C 0.6271(5) 0.14576(18) 0.38645(12) 0.0403(13) Uani 1 1 d .
H73A H 0.6495 0.1667 0.3678 0.048 Uiso 1 1 calc R
H73B H 0.7292 0.1435 0.3993 0.048 Uiso 1 1 calc R
C74 C 0.5810(6) 0.09245(19) 0.37557(12) 0.0445(14) Uani 1 1 d .
H74A H 0.4804 0.0941 0.3622 0.053 Uiso 1 1 calc R
H74B H 0.5593 0.0708 0.3940 0.053 Uiso 1 1 calc R
C75 C 0.7153(6) 0.0684(2) 0.35718(13) 0.0529(15) Uani 1 1 d .
H75A H 0.7463 0.0923 0.3404 0.064 Uiso 1 1 calc R
H75B H 0.8116 0.0630 0.3713 0.064 Uiso 1 1 calc R
N11 N 0.8035(4) -0.17510(14) 0.36297(9) 0.0359(10) Uani 1 1 d .
C76 C 0.6650(7) 0.0175(2) 0.34259(13) 0.0569(16) Uani 1 1 d .
H76A H 0.6282 -0.0057 0.3589 0.085 Uiso 1 1 calc R
H76B H 0.7577 0.0022 0.3324 0.085 Uiso 1 1 calc R
H76C H 0.5765 0.0231 0.3270 0.085 Uiso 1 1 calc R
C77 C 0.6556(5) -0.16378(18) 0.34190(12) 0.0400(13) Uani 1 1 d .
H77A H 0.6215 -0.1961 0.3315 0.048 Uiso 1 1 calc R
H77B H 0.5664 -0.1530 0.3553 0.048 Uiso 1 1 calc R
C78 C 0.6749(6) -0.12330(19) 0.31686(12) 0.0437(14) Uani 1 1 d .
H78A H 0.7093 -0.0906 0.3268 0.052 Uiso 1 1 calc R
H78B H 0.7599 -0.1341 0.3025 0.052 Uiso 1 1 calc R
C79 C 0.5167(6) -0.1155(2) 0.29848(13) 0.0587(17) Uani 1 1 d .
H79A H 0.4897 -0.1475 0.2869 0.070 Uiso 1 1 calc R
H79B H 0.4297 -0.1094 0.3134 0.070 Uiso 1 1 calc R
C80 C 0.5181(7) -0.0720(2) 0.27566(13) 0.0599(17) Uani 1 1 d .
H80A H 0.5454 -0.0402 0.2868 0.090 Uiso 1 1 calc R
H80B H 0.4107 -0.0687 0.2653 0.090 Uiso 1 1 calc R
H80C H 0.5990 -0.0787 0.2600 0.090 Uiso 1 1 calc R
C81 C 0.8640(6) -0.12721(17) 0.37980(11) 0.0349(12) Uani 1 1 d .
H81A H 0.9627 -0.1362 0.3925 0.042 Uiso 1 1 calc R
H81B H 0.8963 -0.1020 0.3639 0.042 Uiso 1 1 calc R
C82 C 0.7455(6) -0.10155(18) 0.40099(12) 0.0439(14) Uani 1 1 d .
H82A H 0.7225 -0.1247 0.4186 0.053 Uiso 1 1 calc R
H82B H 0.6423 -0.0950 0.3891 0.053 Uiso 1 1 calc R
C83 C 0.8143(6) -0.05087(19) 0.41380(12) 0.0466(15) Uani 1 1 d .
H83A H 0.9121 -0.0580 0.4272 0.056 Uiso 1 1 calc R
H83B H 0.8475 -0.0293 0.3961 0.056 Uiso 1 1 calc R
C84 C 0.6925(7) -0.0218(2) 0.43264(14) 0.0601(17) Uani 1 1 d .
H84A H 0.5948 -0.0151 0.4195 0.090 Uiso 1 1 calc R
H84B H 0.7401 0.0108 0.4397 0.090 Uiso 1 1 calc R
H84C H 0.6639 -0.0422 0.4508 0.090 Uiso 1 1 calc R
C85 C 0.7517(6) -0.21538(18) 0.38636(11) 0.0390(13) Uani 1 1 d .
H85A H 0.6637 -0.2007 0.3987 0.047 Uiso 1 1 calc R
H85B H 0.7055 -0.2449 0.3745 0.047 Uiso 1 1 calc R
C86 C 0.8820(5) -0.23534(18) 0.40899(11) 0.0376(13) Uani 1 1 d .
H86A H 0.9319 -0.2064 0.4208 0.045 Uiso 1 1 calc R
H86B H 0.9678 -0.2524 0.3972 0.045 Uiso 1 1 calc R
C87 C 0.8099(6) -0.27335(19) 0.43182(12) 0.0416(13) Uani 1 1 d .
H87A H 0.7459 -0.2992 0.4197 0.050 Uiso 1 1 calc R
H87B H 0.8995 -0.2915 0.4432 0.050 Uiso 1 1 calc R
C88 C 0.7018(6) -0.2488(2) 0.45553(12) 0.0490(15) Uani 1 1 d .
H88A H 0.7647 -0.2238 0.4681 0.073 Uiso 1 1 calc R
H88B H 0.6599 -0.2754 0.4693 0.073 Uiso 1 1 calc R
H88C H 0.6110 -0.2315 0.4446 0.073 Uiso 1 1 calc R
C89 C 0.9425(5) -0.19441(19) 0.34371(12) 0.0411(13) Uani 1 1 d .
H89A H 0.9705 -0.1672 0.3287 0.049 Uiso 1 1 calc R
H89B H 1.0383 -0.1996 0.3580 0.049 Uiso 1 1 calc R
C90 C 0.9123(5) -0.24364(19) 0.32553(12) 0.0399(13) Uani 1 1 d .
H90A H 0.8669 -0.2699 0.3394 0.048 Uiso 1 1 calc R
H90B H 0.8327 -0.2373 0.3080 0.048 Uiso 1 1 calc R
C91 C 1.0701(6) -0.2626(2) 0.31283(13) 0.0504(15) Uani 1 1 d .
H91A H 1.1487 -0.2687 0.3305 0.060 Uiso 1 1 calc R
H91B H 1.1156 -0.2358 0.2994 0.060 Uiso 1 1 calc R
C92 C 1.0490(7) -0.3121(2) 0.29386(13) 0.0538(16) Uani 1 1 d .
H92A H 1.0090 -0.3393 0.3073 0.081 Uiso 1 1 calc R
H92B H 1.1536 -0.3223 0.2857 0.081 Uiso 1 1 calc R
H92C H 0.9708 -0.3063 0.2764 0.081 Uiso 1 1 calc R
O5 O 0.2322(6) 0.41418(16) 0.08008(13) 0.0800(14) Uani 1 1 d D
H99 H 0.221(9) 0.389(2) 0.0932(14) 0.120 Uiso 1 1 d D
H98 H 0.271(8) 0.399(3) 0.0641(11) 0.120 Uiso 1 1 d D
Cl1 Cl 0.18343(14) 0.30623(5) 0.11253(3) 0.0382(3) Uani 1 1 d .
Cl2 Cl -0.30353(15) 0.48469(5) 0.30603(3) 0.0431(4) Uani 1 1 d .
Cl3 Cl 0.51668(14) 0.26433(5) -0.07586(3) 0.0376(3) Uani 1 1 d .

loop_
_atom_site_aniso_label
_atom_site_aniso_U_11
_atom_site_aniso_U_22
_atom_site_aniso_U_33
_atom_site_aniso_U_23
_atom_site_aniso_U_13
_atom_site_aniso_U_12
O1 0.048(2) 0.029(2) 0.032(2) 0.0036(16) 0.0041(16) -0.0058(17)
O2 0.055(2) 0.034(2) 0.038(2) -0.0063(17) -0.0011(18) -0.0001(17)
N1 0.048(2) 0.031(2) 0.023(2) 0.0021(18) 0.0046(19) 0.002(2)
N2 0.044(2) 0.029(2) 0.025(2) 0.0022(19) 0.0083(19) -0.0035(19)
N3 0.038(2) 0.034(2) 0.022(2) -0.0015(18) -0.0019(18) 0.0030(19)
N4 0.040(2) 0.029(2) 0.031(3) 0.0006(19) 0.0021(19) -0.0011(19)
C1 0.038(3) 0.037(3) 0.032(3) 0.001(2) 0.004(2) 0.003(2)
C2 0.045(3) 0.043(3) 0.035(3) 0.004(3) 0.006(2) 0.006(3)
C3 0.044(3) 0.051(4) 0.038(3) 0.007(3) 0.005(3) 0.007(3)
C4 0.055(3) 0.047(4) 0.032(3) -0.003(3) -0.002(3) 0.007(3)
C5 0.041(3) 0.038(3) 0.032(3) 0.002(2) 0.000(2) 0.000(2)
C6 0.033(3) 0.040(3) 0.025(3) 0.003(2) -0.001(2) 0.009(2)
C7 0.030(3) 0.034(3) 0.030(3) 0.004(2) 0.001(2) 0.003(2)
C8 0.030(3) 0.030(3) 0.028(3) 0.008(2) 0.003(2) -0.002(2)
C9 0.041(3) 0.025(3) 0.041(3) 0.007(2) 0.004(2) -0.006(2)
C10 0.054(3) 0.030(3) 0.026(3) 0.001(2) 0.003(2) -0.004(3)
C11 0.051(3) 0.035(3) 0.026(3) 0.002(2) 0.003(2) -0.004(3)
C12 0.033(3) 0.030(3) 0.030(3) 0.005(2) -0.004(2) -0.004(2)
C13 0.030(3) 0.025(3) 0.030(3) -0.002(2) -0.004(2) 0.004(2)
C14 0.039(3) 0.040(3) 0.027(3) -0.001(2) 0.002(2) 0.000(2)
C15 0.033(3) 0.033(3) 0.019(3) 0.005(2) 0.000(2) 0.002(2)
C16 0.034(3) 0.031(3) 0.032(3) 0.004(2) -0.001(2) -0.001(2)
C17 0.033(3) 0.028(3) 0.041(3) 0.012(2) -0.001(2) 0.000(2)
C18 0.031(3) 0.032(3) 0.043(3) 0.007(2) 0.007(2) 0.003(2)
C19 0.045(3) 0.043(3) 0.046(3) 0.011(3) 0.012(3) 0.000(3)
C20 0.047(3) 0.031(3) 0.074(5) 0.019(3) 0.004(3) -0.002(3)
C21 0.073(4) 0.039(3) 0.061(4) 0.004(3) -0.006(3) -0.010(3)
C22 0.064(4) 0.033(3) 0.045(4) 0.003(3) -0.001(3) -0.004(3)
O3 0.064(2) 0.050(2) 0.038(2) -0.0005(19) -0.0035(19) 0.0010(19)
O4 0.048(2) 0.036(2) 0.045(2) 0.0024(17) 0.0064(17) 0.0029(18)
N5 0.057(3) 0.040(3) 0.036(3) 0.008(2) 0.003(2) 0.005(2)
N6 0.052(3) 0.034(3) 0.033(3) 0.000(2) 0.004(2) 0.004(2)
N7 0.038(2) 0.043(3) 0.035(3) 0.003(2) 0.006(2) 0.005(2)
N8 0.044(2) 0.029(2) 0.040(3) -0.003(2) 0.002(2) -0.003(2)
C38 0.030(3) 0.043(3) 0.036(3) 0.000(3) 0.010(2) -0.002(3)
C23 0.056(4) 0.053(4) 0.039(3) 0.011(3) 0.018(3) 0.007(3)
C24 0.063(4) 0.054(4) 0.059(4) 0.021(3) 0.012(3) 0.012(3)
C25 0.058(4) 0.066(4) 0.059(4) 0.022(4) 0.003(3) 0.019(3)
C26 0.049(3) 0.073(5) 0.048(4) 0.008(3) 0.001(3) 0.017(3)
C27 0.047(3) 0.053(4) 0.044(4) 0.002(3) -0.001(3) 0.004(3)
C28 0.042(3) 0.051(4) 0.036(3) 0.007(3) 0.010(3) 0.008(3)
C29 0.040(3) 0.045(4) 0.039(3) -0.001(3) 0.007(3) 0.009(3)
C30 0.039(3) 0.039(3) 0.032(3) 0.003(2) 0.008(2) 0.008(2)
C31 0.053(3) 0.040(3) 0.041(3) -0.003(3) 0.004(3) 0.002(3)
C32 0.061(4) 0.044(3) 0.041(4) -0.003(3) 0.005(3) 0.003(3)
C33 0.050(3) 0.036(3) 0.042(3) 0.003(3) 0.005(3) 0.007(3)
C34 0.044(3) 0.036(3) 0.031(3) 0.001(2) 0.010(2) 0.004(3)
C35 0.033(3) 0.033(3) 0.036(3) -0.004(2) 0.010(2) 0.002(2)
C36 0.039(3) 0.034(3) 0.038(3) 0.006(2) 0.008(2) 0.005(2)
C37 0.034(3) 0.046(3) 0.028(3) -0.001(2) 0.011(2) 0.002(2)
C39 0.039(3) 0.032(3) 0.041(3) -0.002(2) 0.010(2) -0.005(2)
C40 0.048(3) 0.043(3) 0.041(3) -0.003(3) 0.008(3) 0.001(3)
C41 0.067(4) 0.038(3) 0.045(4) -0.010(3) 0.016(3) -0.006(3)
C42 0.065(4) 0.056(4) 0.039(4) -0.011(3) 0.005(3) -0.017(3)
C43 0.047(3) 0.050(4) 0.045(4) -0.004(3) 0.005(3) -0.006(3)
C44 0.045(3) 0.042(3) 0.043(3) -0.002(3) 0.004(3) 0.001(3)
N9 0.036(2) 0.032(2) 0.048(3) -0.011(2) 0.016(2) -0.008(2)
C45 0.039(3) 0.047(3) 0.049(4) -0.011(3) 0.013(3) -0.009(3)
C46 0.049(3) 0.052(4) 0.046(4) -0.012(3) 0.010(3) -0.005(3)
C47 0.059(4) 0.046(3) 0.046(4) -0.011(3) 0.016(3) -0.012(3)
C48 0.081(4) 0.060(4) 0.046(4) -0.011(3) 0.006(3) -0.005(3)
C49 0.037(3) 0.039(3) 0.040(3) -0.008(2) 0.013(2) -0.001(2)
C50 0.038(3) 0.038(3) 0.046(3) -0.005(3) 0.007(3) 0.004(2)
C51 0.048(3) 0.033(3) 0.045(4) -0.003(3) 0.003(3) 0.008(3)
C52 0.055(3) 0.046(3) 0.054(4) -0.004(3) 0.015(3) 0.012(3)
C53 0.038(3) 0.036(3) 0.054(4) -0.008(3) 0.006(3) -0.003(2)
C54 0.038(3) 0.029(3) 0.065(4) -0.003(3) 0.011(3) 0.002(2)
C55 0.041(3) 0.036(3) 0.075(4) -0.003(3) 0.008(3) 0.004(3)
C56 0.056(4) 0.048(4) 0.057(4) -0.006(3) 0.009(3) 0.006(3)
C57 0.044(3) 0.031(3) 0.072(4) -0.015(3) 0.014(3) -0.009(3)
C58 0.062(4) 0.055(4) 0.085(5) -0.025(4) 0.028(3) -0.012(3)
C59 0.041(3) 0.053(4) 0.088(5) -0.028(3) 0.021(3) -0.010(3)
C60 0.081(5) 0.071(5) 0.071(5) 0.005(4) 0.004(4) -0.001(4)
N10 0.032(2) 0.042(3) 0.039(3) -0.002(2) 0.0003(19) 0.002(2)
C61 0.030(3) 0.043(3) 0.042(3) -0.012(3) -0.008(2) 0.008(2)
C62 0.045(3) 0.046(3) 0.054(4) 0.005(3) -0.009(3) 0.009(3)
C63 0.054(4) 0.067(4) 0.051(4) -0.016(3) -0.012(3) 0.012(3)
C64 0.064(4) 0.074(4) 0.047(4) -0.005(3) -0.015(3) 0.005(3)
C65 0.037(3) 0.044(3) 0.041(3) 0.001(3) 0.002(2) -0.002(3)
C66 0.043(3) 0.043(3) 0.051(4) -0.010(3) 0.001(3) -0.007(3)
C67 0.043(3) 0.053(4) 0.056(4) -0.015(3) 0.005(3) 0.001(3)
C68 0.051(3) 0.046(4) 0.075(5) -0.007(3) 0.009(3) 0.005(3)
C69 0.042(3) 0.037(3) 0.041(3) -0.005(3) 0.005(2) -0.002(2)
C70 0.047(3) 0.056(4) 0.042(4) 0.002(3) -0.002(3) -0.005(3)
C71 0.051(3) 0.066(4) 0.035(3) -0.002(3) 0.002(3) -0.007(3)
C72 0.064(4) 0.068(4) 0.049(4) -0.003(3) 0.006(3) -0.008(3)
C73 0.032(3) 0.047(3) 0.042(3) 0.001(3) 0.005(2) 0.007(3)
C74 0.046(3) 0.044(3) 0.043(3) 0.000(3) -0.001(3) 0.008(3)
C75 0.058(4) 0.053(4) 0.049(4) 0.005(3) 0.014(3) 0.014(3)
N11 0.032(2) 0.033(2) 0.042(3) 0.003(2) -0.004(2) -0.0029(19)
C76 0.070(4) 0.047(4) 0.053(4) -0.011(3) 0.007(3) 0.017(3)
C77 0.037(3) 0.040(3) 0.043(3) 0.004(3) -0.009(2) 0.000(2)
C78 0.048(3) 0.048(3) 0.035(3) 0.005(3) 0.004(3) -0.007(3)
C79 0.056(4) 0.065(4) 0.055(4) 0.016(3) -0.001(3) 0.012(3)
C80 0.079(4) 0.054(4) 0.046(4) 0.007(3) -0.011(3) 0.003(3)
C81 0.042(3) 0.030(3) 0.033(3) 0.000(2) 0.006(2) -0.007(2)
C82 0.051(3) 0.037(3) 0.044(3) -0.003(3) 0.007(3) 0.002(3)
C83 0.062(4) 0.034(3) 0.043(4) -0.003(3) -0.008(3) 0.002(3)
C84 0.081(4) 0.041(4) 0.059(4) -0.008(3) 0.001(3) 0.009(3)
C85 0.040(3) 0.036(3) 0.040(3) 0.002(2) -0.004(2) -0.001(2)
C86 0.038(3) 0.037(3) 0.037(3) 0.002(2) 0.000(2) 0.000(2)
C87 0.038(3) 0.041(3) 0.046(3) 0.005(3) 0.001(3) 0.006(3)
C88 0.048(3) 0.049(4) 0.050(4) 0.007(3) -0.002(3) -0.010(3)
C89 0.031(3) 0.047(3) 0.045(3) -0.004(3) -0.004(2) 0.000(3)
C90 0.038(3) 0.041(3) 0.040(3) -0.003(2) 0.000(2) 0.003(2)
C91 0.042(3) 0.062(4) 0.046(4) -0.016(3) -0.011(3) 0.007(3)
C92 0.060(4) 0.052(4) 0.050(4) -0.016(3) -0.003(3) 0.012(3)
O5 0.107(4) 0.039(3) 0.096(4) 0.010(2) 0.037(3) 0.008(3)
Cl1 0.0397(7) 0.0365(7) 0.0385(8) -0.0023(6) 0.0020(6) -0.0011(6)
Cl2 0.0454(8) 0.0387(8) 0.0453(8) 0.0038(6) 0.0052(6) -0.0027(6)
Cl3 0.0413(7) 0.0389(7) 0.0329(7) -0.0002(6) 0.0046(6) -0.0032(6)

loop_
_atom_type_symbol
_atom_type_description
_atom_type_scat_dispersion_real
_atom_type_scat_dispersion_imag
_atom_type_scat_source
C C 0.0033 0.0016 'International Tables Vol C Tables 4.2.6.8 and 6.1.1.4'
H H 0.0000 0.0000 'International Tables Vol C Tables 4.2.6.8 and 6.1.1.4'
N N 0.0061 0.0033 'International Tables Vol C Tables 4.2.6.8 and 6.1.1.4'
O O 0.0106 0.0060 'International Tables Vol C Tables 4.2.6.8 and 6.1.1.4'
Cl Cl 0.1484 0.1585 'International Tables Vol C Tables 4.2.6.8 and 6.1.1.4'

loop_
_geom_angle_atom_site_label_1
_geom_angle_atom_site_label_2
_geom_angle_atom_site_label_3
_geom_angle
C7 N1 C6 127.9(4)
C7 N2 C8 127.5(4)
C13 N3 C15 108.7(4)
C16 N4 C17 128.0(4)
C6 C1 C2 119.3(5)
C3 C2 C1 121.5(5)
C2 C3 C4 119.2(5)
C5 C4 C3 120.4(5)
C4 C5 C6 120.7(5)
C1 C6 C5 118.9(5)
C1 C6 N1 123.8(4)
C5 C6 N1 117.2(4)
O1 C7 N2 124.9(4)
O1 C7 N1 123.6(5)
N2 C7 N1 111.5(4)
C9 C8 N2 124.9(4)
C9 C8 C13 116.6(5)
N2 C8 C13 118.5(4)
C8 C9 C10 120.6(5)
C11 C10 C9 122.7(5)
C10 C11 C12 117.2(5)
C13 C12 C11 120.8(4)
C13 C12 C14 106.6(4)
C11 C12 C14 132.6(5)
N3 C13 C12 108.3(4)
N3 C13 C8 129.7(4)
C12 C13 C8 122.1(4)
C15 C14 C12 107.5(4)
C14 C15 N3 108.8(4)
C14 C15 C16 131.5(5)
N3 C15 C16 119.7(4)
O2 C16 N4 123.9(4)
O2 C16 C15 120.5(5)
N4 C16 C15 115.6(4)
C22 C17 C18 119.7(5)
C22 C17 N4 122.9(5)
C18 C17 N4 117.4(4)
C17 C18 C19 120.5(5)
C20 C19 C18 119.9(5)
C21 C20 C19 119.6(5)
C20 C21 C22 121.6(5)
C17 C22 C21 118.7(5)
C29 N5 C28 128.3(4)
C29 N6 C30 127.4(4)
C35 N7 C37 108.7(4)
C38 N8 C39 127.3(4)
O4 C38 N8 124.3(4)
O4 C38 C37 120.3(4)
N8 C38 C37 115.3(4)
C24 C23 C28 120.4(5)
C23 C24 C25 119.9(6)
C26 C25 C24 119.3(5)
C25 C26 C27 122.2(6)
C28 C27 C26 118.5(5)
C27 C28 C23 119.7(5)
C27 C28 N5 124.4(5)
C23 C28 N5 115.8(5)
O3 C29 N6 125.2(5)
O3 C29 N5 124.5(5)
N6 C29 N5 110.4(4)
C31 C30 N6 126.6(4)
C31 C30 C35 116.8(4)
N6 C30 C35 116.5(4)
C30 C31 C32 121.1(5)
C33 C32 C31 122.5(5)
C32 C33 C34 118.1(5)
C33 C34 C35 119.7(4)
C33 C34 C36 133.7(5)
C35 C34 C36 106.6(4)
N7 C35 C34 108.3(4)
N7 C35 C30 130.0(4)
C34 C35 C30 121.6(4)
C37 C36 C34 107.3(4)
C36 C37 N7 109.1(4)
C36 C37 C38 134.3(5)
N7 C37 C38 116.6(4)
C40 C39 C44 119.3(5)
C40 C39 N8 123.5(4)
C44 C39 N8 117.2(4)
C41 C40 C39 120.2(5)
C42 C41 C40 121.2(5)
C41 C42 C43 118.9(5)
C42 C43 C44 120.6(5)
C43 C44 C39 119.9(5)
C45 N9 C49 111.7(4)
C45 N9 C57 111.6(4)
C49 N9 C57 106.6(4)
C45 N9 C53 105.8(4)
C49 N9 C53 111.2(4)
C57 N9 C53 110.2(4)
N9 C45 C46 115.5(4)
C47 C46 C45 110.0(4)
C46 C47 C48 112.2(4)
C50 C49 N9 115.5(4)
C49 C50 C51 110.9(4)
C50 C51 C52 114.7(4)
C54 C53 N9 116.4(4)
C53 C54 C55 109.3(4)
C56 C55 C54 112.8(5)
N9 C57 C58 116.1(4)
C57 C58 C59 110.0(4)
C60 C59 C58 109.0(5)
C69 N10 C73 111.9(4)
C69 N10 C61 107.3(4)
C73 N10 C61 110.3(4)
C69 N10 C65 111.3(4)
C73 N10 C65 106.0(4)
C61 N10 C65 110.1(3)
C62 C61 N10 116.1(4)
C61 C62 C63 109.9(4)
C64 C63 C62 112.6(5)
C66 C65 N10 116.0(4)
C65 C66 C67 108.4(5)
C66 C67 C68 114.4(4)
N10 C69 C70 115.1(4)
C69 C70 C71 111.6(4)
C72 C71 C70 111.8(5)
C74 C73 N10 115.9(4)
C73 C74 C75 111.1(4)
C76 C75 C74 112.4(5)
C81 N11 C77 111.4(3)
C81 N11 C89 106.7(3)
C77 N11 C89 110.4(4)
C81 N11 C85 110.6(4)
C77 N11 C85 106.5(3)
C89 N11 C85 111.2(4)
C78 C77 N11 116.8(4)
C79 C78 C77 110.4(4)
C80 C79 C78 114.4(5)
C82 C81 N11 116.1(4)
C81 C82 C83 110.9(4)
C84 C83 C82 112.2(4)
C86 C85 N11 116.6(4)
C85 C86 C87 110.3(4)
C88 C87 C86 114.0(4)
C90 C89 N11 116.4(4)
C91 C90 C89 109.5(4)
C90 C91 C92 112.6(4)

loop_
_geom_bond_atom_site_label_1
_geom_bond_atom_site_label_2
_geom_bond_distance
O1 C7 1.222(5)
O2 C16 1.239(5)
N1 C7 1.387(6)
N1 C6 1.410(6)
N2 C7 1.370(6)
N2 C8 1.402(6)
N3 C13 1.383(5)
N3 C15 1.383(5)
N4 C16 1.358(6)
N4 C17 1.417(6)
C1 C6 1.394(6)
C1 C2 1.394(7)
C2 C3 1.366(7)
C3 C4 1.392(7)
C4 C5 1.371(7)
C5 C6 1.400(6)
C8 C9 1.386(6)
C8 C13 1.410(6)
C9 C10 1.418(7)
C10 C11 1.364(6)
C11 C12 1.402(6)
C12 C13 1.395(6)
C12 C14 1.435(6)
C14 C15 1.372(6)
C15 C16 1.483(6)
C17 C22 1.385(6)
C17 C18 1.389(6)
C18 C19 1.393(6)
C19 C20 1.374(7)
C20 C21 1.372(7)
C21 C22 1.400(7)
O3 C29 1.226(6)
O4 C38 1.227(5)
N5 C29 1.382(6)
N5 C28 1.412(6)
N6 C29 1.374(6)
N6 C30 1.403(6)
N7 C35 1.366(6)
N7 C37 1.386(6)
N8 C38 1.368(6)
N8 C39 1.425(6)
C38 C37 1.486(7)
C23 C24 1.389(7)
C23 C28 1.400(7)
C24 C25 1.390(8)
C25 C26 1.362(7)
C26 C27 1.402(7)
C27 C28 1.385(7)
C30 C31 1.374(6)
C30 C35 1.426(6)
C31 C32 1.404(7)
C32 C33 1.368(6)
C33 C34 1.403(6)
C34 C35 1.404(6)
C34 C36 1.427(6)
C36 C37 1.367(6)
C39 C40 1.380(6)
C39 C44 1.389(6)
C40 C41 1.375(6)
C41 C42 1.375(7)
C42 C43 1.381(7)
C43 C44 1.387(6)
N9 C45 1.519(6)
N9 C49 1.519(6)
N9 C57 1.523(6)
N9 C53 1.525(5)
C45 C46 1.538(6)
C46 C47 1.509(7)
C47 C48 1.518(7)
C49 C50 1.518(6)
C50 C51 1.521(6)
C51 C52 1.524(7)
C53 C54 1.514(7)
C54 C55 1.534(6)
C55 C56 1.521(7)
C57 C58 1.541(7)
C58 C59 1.556(7)
C59 C60 1.500(7)
N10 C69 1.512(6)
N10 C73 1.521(6)
N10 C61 1.526(5)
N10 C65 1.536(6)
C61 C62 1.514(7)
C62 C63 1.518(6)
C63 C64 1.501(7)
C65 C66 1.514(7)
C66 C67 1.520(7)
C67 C68 1.530(7)
C69 C70 1.523(6)
C70 C71 1.535(7)
C71 C72 1.505(7)
C73 C74 1.511(6)
C74 C75 1.518(7)
C75 C76 1.518(7)
N11 C81 1.517(6)
N11 C77 1.518(5)
N11 C89 1.523(6)
N11 C85 1.523(6)
C77 C78 1.516(6)
C78 C79 1.512(6)
C79 C80 1.497(7)
C81 C82 1.514(7)
C82 C83 1.532(6)
C83 C84 1.516(7)
C85 C86 1.512(6)
C86 C87 1.528(7)
C87 C88 1.516(7)
C89 C90 1.517(6)
C90 C91 1.513(7)
C91 C92 1.530(7)

loop_
_geom_hbond_atom_site_label_D
_geom_hbond_atom_site_label_H
_geom_hbond_atom_site_label_A
_geom_hbond_distance_DH
_geom_hbond_distance_HA
_geom_hbond_distance_DA
_geom_hbond_angle_DHA
_geom_hbond_site_symmetry_A
N1 H901 Cl1 0.88 2.50 3.330(4) 156.8 .
N2 H902 Cl1 0.88 2.28 3.152(4) 168.3 .
N3 H903 Cl1 0.88 2.51 3.357(4) 162.8 .
N4 H904 Cl3 0.88 2.43 3.272(4) 161.4 .
N5 H905 Cl2 0.88 2.42 3.256(4) 159.4 .
N6 H906 Cl2 0.88 2.29 3.144(4) 165.1 .
N7 H907 Cl2 0.88 2.48 3.326(4) 161.6 .
N8 H908 Cl3 0.88 2.49 3.350(4) 167.2 4_566
O5 H99 Cl1 0.87(2) 2.34(3) 3.172(5) 161(7) .
O5 H98 O2 0.86(2) 2.10(3) 2.923(6) 160(7) .

loop_
_cod_related_entry_id
_cod_related_entry_database
_cod_related_entry_code
1 ChemSpider 21121504
